data_2205302
loop_
_publ_author_name
'Nadia Malek'
'Thierry Maris'
'Michel Simard'
'James D. Wuest'

_publ_section_title
;
 Tetrakis(4-carboxyphenyl)methane--dimethyl sulfoxide--toluene (1/4/1)
;
_journal_issue 3
_journal_name_full 'Acta Crystallographica Section E'
_journal_page_first o518
_journal_page_last o520
_journal_paper_doi 10.1107/S1600536805002485
_journal_volume 61
_journal_year 2005
_chemical_formula_iupac 'C29 H20 O8, C7 H8, 4C2 H6 O S'
_chemical_formula_moiety 'C29 H20 O8, C7 H8, 4C2 H6 O S'
_chemical_formula_sum 'C44 H52 O12 S4'
_chemical_formula_weight 901.10
_chemical_name_common 'Tetrakis(4-carboxyphenyl)methane--dimethyl sulfoxide--toluene (1/4/1)'
_chemical_name_systematic
;
4,4',4'',4'''-methanetetrayltetracarboxylic acid--dimethyl sulfoxide--toluene
(1/4/1)
;
_space_group_IT_number 15
_symmetry_cell_setting monoclinic
_symmetry_space_group_name_Hall '-C 2yc'
_symmetry_space_group_name_H-M 'C 1 2/c 1'
_atom_sites_solution_hydrogens geom
_atom_sites_solution_primary direct
_atom_sites_solution_secondary difmap
_audit_creation_method SHELXL-97
_cell_angle_alpha 90.00
_cell_angle_beta 123.61(3)
_cell_angle_gamma 90.00
_cell_formula_units_Z 4
_cell_length_a 28.723(15)
_cell_length_b 7.269(5)
_cell_length_c 26.824(9)
_cell_measurement_reflns_used 25
_cell_measurement_temperature 225(2)
_cell_measurement_theta_max 21.0
_cell_measurement_theta_min 20.0
_cell_volume 4664(5)
_computing_cell_refinement 'CAD-4 Software '
_computing_data_collection 'CAD-4 Software (Enraf--Nonius, 1989)'
_computing_data_reduction 'local Program'
_computing_molecular_graphics 'SHELXTL (Bruker, 1997) and ATOMS (Shape Software, 2002)'
_computing_publication_material SHELXTL
_computing_structure_refinement 'SHELXL97 (Sheldrick, 1997)'
_computing_structure_solution 'SHELXS97 (Sheldrick, 1997)'
_diffrn_ambient_temperature 225(2)
_diffrn_measured_fraction_theta_full 1.000
_diffrn_measured_fraction_theta_max 1.000
_diffrn_measurement_device_type 'Enraf--Nonius CAD-4'
_diffrn_measurement_method \w/2\q
_diffrn_radiation_monochromator graphite
_diffrn_radiation_source 'Sealed tube'
_diffrn_radiation_type 'Cu K\a'
_diffrn_radiation_wavelength 1.54178
_diffrn_reflns_av_R_equivalents 0.067
_diffrn_reflns_av_sigmaI/netI 0.0371
_diffrn_reflns_limit_h_max 34
_diffrn_reflns_limit_h_min -34
_diffrn_reflns_limit_k_max 8
_diffrn_reflns_limit_k_min -8
_diffrn_reflns_limit_l_max 32
_diffrn_reflns_limit_l_min -32
_diffrn_reflns_number 32349
_diffrn_reflns_theta_full 69.86
_diffrn_reflns_theta_max 69.86
_diffrn_reflns_theta_min 3.62
_diffrn_standards_decay_% -3.90
_diffrn_standards_interval_time 60
_diffrn_standards_number 6
_exptl_absorpt_coefficient_mu 2.360
_exptl_absorpt_correction_T_max 0.87
_exptl_absorpt_correction_T_min 0.38
_exptl_absorpt_correction_type gaussian
_exptl_absorpt_process_details 'from crystal shape'
_exptl_crystal_colour colourless
_exptl_crystal_density_diffrn 1.283
_exptl_crystal_density_method 'not measured'
_exptl_crystal_description plate
_exptl_crystal_F_000 1904
_exptl_crystal_size_max 0.50
_exptl_crystal_size_mid 0.14
_exptl_crystal_size_min 0.06
_refine_diff_density_max 0.783
_refine_diff_density_min -0.528
_refine_ls_extinction_coef 0.00030(9)
_refine_ls_extinction_expression Fc^*^=kFc[1+0.001xFc^2^\l^3^/sin(2\q)]^-1/4^
_refine_ls_extinction_method SHELXL97
_refine_ls_goodness_of_fit_ref 1.010
_refine_ls_hydrogen_treatment constr
_refine_ls_matrix_type full
_refine_ls_number_parameters 295
_refine_ls_number_reflns 4410
_refine_ls_number_restraints 46
_refine_ls_restrained_S_all 1.012
_refine_ls_R_factor_all 0.0790
_refine_ls_R_factor_gt 0.0657
_refine_ls_shift/su_max 0.000
_refine_ls_shift/su_mean 0.000
_refine_ls_structure_factor_coef Fsqd
_refine_ls_weighting_details 'calc w = 1/[\s^2^(Fo^2^)+(0.136P)^2^] where P = (Fo^2^+2Fc^2^)/3'
_refine_ls_weighting_scheme calc
_refine_ls_wR_factor_gt 0.1820
_refine_ls_wR_factor_ref 0.1903
_reflns_number_gt 3266
_reflns_number_total 4410
_reflns_threshold_expression I>2\s(I)
_cod_data_source_file lh6355.cif
_cod_data_source_block IV
_cod_depositor_comments
;
The following automatic conversions were performed:
'_exptl_absorpt_correction_type' value 'Gaussian' changed to 'gaussian'
according to '/home/saulius/struct/CIF-dictionaries/cif_core.dic'
dictionary named 'cif_core.dic' version 2.4.1 from 2010-06-29.

Automatic conversion script
Id: cif_fix_enum 1527 2010-12-29 10:47:43Z saulius 

The following automatic conversions were performed:

'_exptl_absorpt_correction_type' value 'Gaussian' changed to
'gaussian' according to
/home/saulius/struct/CIF-dictionaries/cif_core.dic dictionary named
'cif_core.dic' version 2.4.1 from 2010-06-29.

Automatic conversion script
Id: cif_fix_values 1715 2011-07-08 13:25:40Z adriana 
;
_cod_original_sg_symbol_H-M C2/c
_cod_database_code 2205302
_cod_database_fobs_code 2205302

loop_
_symmetry_equiv_pos_as_xyz
'x, y, z'
'-x, y, -z+1/2'
'x+1/2, y+1/2, z'
'-x+1/2, y+1/2, -z+1/2'
'-x, -y, -z'
'x, -y, z-1/2'
'-x+1/2, -y+1/2, -z'
'x+1/2, -y+1/2, z-1/2'

loop_
_atom_site_label
_atom_site_fract_x
_atom_site_fract_y
_atom_site_fract_z
_atom_site_U_iso_or_equiv
_atom_site_adp_type
_atom_site_calc_flag
_atom_site_refinement_flags
_atom_site_occupancy
_atom_site_disorder_assembly
_atom_site_disorder_group
_atom_site_type_symbol
O11 0.13332(11) 0.6814(3) 0.16478(11) 0.0570(6) Uani d . 1 . . O
H11 0.1492 0.7689 0.1602 0.086 Uiso calc R 1 . . H
O12 0.15109(13) 0.8442(4) 0.24366(13) 0.0771(9) Uani d . 1 . . O
O21 0.18517(9) -0.3172(4) 0.47396(11) 0.0698(7) Uani d . 1 . . O
H21 0.2007 -0.4051 0.4973 0.105 Uiso calc R 1 . . H
O22 0.10910(10) -0.4599(4) 0.45441(13) 0.0855(10) Uani d . 1 . . O
C1 0.0000 0.1838(5) 0.2500 0.0302(7) Uani d S 1 . . C
C11 0.03599(9) 0.3131(3) 0.23829(11) 0.0304(5) Uani d . 1 . . C
C12 0.06745(10) 0.4493(3) 0.28079(11) 0.0352(5) Uani d . 1 . . C
H12 0.0676 0.4552 0.3159 0.042 Uiso calc R 1 . . H
C13 0.09833(11) 0.5753(3) 0.27201(12) 0.0370(6) Uani d . 1 . . C
H13 0.1195 0.6653 0.3012 0.044 Uiso calc R 1 . . H
C14 0.09827(10) 0.5695(3) 0.22038(12) 0.0361(6) Uani d . 1 . . C
C15 0.06710(11) 0.4352(4) 0.17792(12) 0.0387(6) Uani d . 1 . . C
H15 0.0669 0.4297 0.1428 0.046 Uiso calc R 1 . . H
C16 0.03610(11) 0.3085(4) 0.18691(12) 0.0361(5) Uani d . 1 . . C
H16 0.0150 0.2187 0.1576 0.043 Uiso calc R 1 . . H
C17 0.13020(12) 0.7133(4) 0.21115(14) 0.0454(7) Uani d . 1 . . C
C21 0.03653(9) 0.0542(3) 0.30335(10) 0.0300(5) Uani d . 1 . . C
C22 0.09488(10) 0.0563(4) 0.33732(11) 0.0365(6) Uani d . 1 . . C
H22 0.1136 0.1451 0.3292 0.044 Uiso calc R 1 . . H
C23 0.12562(10) -0.0693(4) 0.38261(11) 0.0390(6) Uani d . 1 . . C
H23 0.1649 -0.0647 0.4049 0.047 Uiso calc R 1 . . H
C24 0.09918(10) -0.2024(3) 0.39557(11) 0.0344(5) Uani d . 1 . . C
C25 0.04080(11) -0.2081(3) 0.36102(11) 0.0359(5) Uani d . 1 . . C
H25 0.0222 -0.2989 0.3686 0.043 Uiso calc R 1 . . H
C26 0.01041(10) -0.0830(3) 0.31628(11) 0.0354(5) Uani d . 1 . . C
H26 -0.0288 -0.0891 0.2937 0.042 Uiso calc R 1 . . H
C27 0.13093(12) -0.3395(4) 0.44343(12) 0.0431(6) Uani d . 1 . . C
S1 0.15401(4) 0.14047(12) 0.15068(4) 0.0577(3) Uani d . 1 . . S
O1 0.17682(11) -0.0384(3) 0.14387(12) 0.0618(7) Uani d . 1 . . O
C18 0.1552(3) 0.2920(7) 0.1005(3) 0.131(3) Uani d . 1 . . C
H18A 0.1272 0.2549 0.0598 0.197 Uiso calc R 1 . . H
H18B 0.1919 0.2892 0.1068 0.197 Uiso calc R 1 . . H
H18C 0.1472 0.4159 0.1072 0.197 Uiso calc R 1 . . H
C19 0.2065(2) 0.2339(7) 0.2186(2) 0.1067(18) Uani d . 1 . . C
H19A 0.2105 0.1618 0.2511 0.160 Uiso calc R 1 . . H
H19B 0.1970 0.3597 0.2215 0.160 Uiso calc R 1 . . H
H19C 0.2415 0.2325 0.2210 0.160 Uiso calc R 1 . . H
S2 0.21912(3) 0.30259(12) 0.57796(4) 0.0555(3) Uani d . 1 . . S
O2 0.24262(9) 0.4438(4) 0.55691(12) 0.0760(8) Uani d . 1 . . O
C28 0.1833(2) 0.1468(6) 0.5187(2) 0.0866(13) Uani d . 1 . . C
H28A 0.1491 0.2030 0.4865 0.130 Uiso calc R 1 . . H
H28B 0.1744 0.0371 0.5324 0.130 Uiso calc R 1 . . H
H28C 0.2067 0.1139 0.5043 0.130 Uiso calc R 1 . . H
C29 0.27735(18) 0.1653(8) 0.6290(3) 0.114(2) Uani d . 1 . . C
H29A 0.3021 0.2353 0.6652 0.171 Uiso calc R 1 . . H
H29B 0.2973 0.1289 0.6110 0.171 Uiso calc R 1 . . H
H29C 0.2645 0.0564 0.6390 0.171 Uiso calc R 1 . . H
C31 0.0188(4) 0.1043(10) 0.5031(4) 0.103(2) Uani d PGDU 0.50 A -1 C
C32 0.0203(4) -0.0464(13) 0.4722(4) 0.111(3) Uani d PGDU 0.50 A -1 C
H32 0.0378 -0.0364 0.4513 0.133 Uiso calc PR 0.50 A -1 H
C33 -0.0039(4) -0.2118(11) 0.4722(4) 0.127(3) Uani d PGDU 0.50 A -1 C
H33 -0.0029 -0.3138 0.4513 0.152 Uiso calc PR 0.50 A -1 H
C34 -0.0298(4) -0.2266(11) 0.5031(5) 0.124(4) Uani d PGDU 0.50 A -1 C
H34 -0.0462 -0.3384 0.5031 0.148 Uiso calc PR 0.50 A -1 H
C35 -0.0314(4) -0.0758(14) 0.5340(4) 0.110(3) Uani d PGDU 0.50 A -1 C
H35 -0.0489 -0.0858 0.5549 0.132 Uiso calc PR 0.50 A -1 H
C36 -0.0071(4) 0.0896(12) 0.5340(4) 0.101(3) Uani d PGDU 0.50 A -1 C
H36 -0.0082 0.1915 0.5550 0.121 Uiso calc PR 0.50 A -1 H
C37 0.0450(6) 0.283(2) 0.5028(6) 0.119(4) Uani d PDU 0.50 A -1 C
H37A 0.0210 0.3847 0.4981 0.178 Uiso calc PR 0.50 A -1 H
H37B 0.0499 0.2836 0.4698 0.178 Uiso calc PR 0.50 A -1 H
H37C 0.0811 0.2969 0.5402 0.178 Uiso calc PR 0.50 A -1 H

loop_
_atom_site_aniso_label
_atom_site_aniso_U_11
_atom_site_aniso_U_22
_atom_site_aniso_U_33
_atom_site_aniso_U_12
_atom_site_aniso_U_13
_atom_site_aniso_U_23
O11 0.0783(16) 0.0404(12) 0.0814(15) -0.0120(11) 0.0625(14) -0.0041(11)
O12 0.110(2) 0.0585(15) 0.099(2) -0.0453(15) 0.0800(19) -0.0283(14)
O21 0.0417(12) 0.0660(16) 0.0729(16) 0.0027(11) 0.0137(11) 0.0345(13)
O22 0.0521(14) 0.0781(19) 0.095(2) 0.0008(13) 0.0214(13) 0.0536(16)
C1 0.0270(15) 0.0263(16) 0.0356(16) 0.000 0.0162(13) 0.000
C11 0.0277(11) 0.0237(11) 0.0380(12) 0.0014(9) 0.0172(10) 0.0027(9)
C12 0.0378(13) 0.0296(12) 0.0405(13) -0.0006(10) 0.0231(11) -0.0007(10)
C13 0.0352(12) 0.0270(12) 0.0486(14) -0.0038(10) 0.0230(11) -0.0037(11)
C14 0.0339(12) 0.0267(12) 0.0516(14) 0.0017(10) 0.0260(11) 0.0027(11)
C15 0.0439(14) 0.0356(14) 0.0460(14) 0.0026(11) 0.0308(12) 0.0016(11)
C16 0.0353(12) 0.0315(13) 0.0429(13) -0.0025(10) 0.0225(11) -0.0027(10)
C17 0.0482(15) 0.0358(14) 0.0639(18) -0.0032(12) 0.0385(15) -0.0008(13)
C21 0.0285(11) 0.0243(11) 0.0342(12) -0.0015(9) 0.0155(10) -0.0011(9)
C22 0.0288(12) 0.0321(13) 0.0438(13) -0.0035(10) 0.0171(10) 0.0027(11)
C23 0.0290(12) 0.0389(14) 0.0398(13) -0.0017(10) 0.0133(10) 0.0023(11)
C24 0.0348(12) 0.0293(12) 0.0339(12) 0.0001(10) 0.0159(10) -0.0008(10)
C25 0.0365(13) 0.0302(12) 0.0414(13) -0.0041(10) 0.0218(11) 0.0013(10)
C26 0.0290(11) 0.0314(12) 0.0431(13) -0.0018(10) 0.0183(10) 0.0009(11)
C27 0.0417(14) 0.0403(15) 0.0404(13) -0.0003(12) 0.0183(12) 0.0034(12)
S1 0.0672(5) 0.0434(5) 0.0795(6) 0.0047(4) 0.0512(5) -0.0008(4)
O1 0.0849(17) 0.0354(11) 0.1033(19) -0.0002(11) 0.0759(16) -0.0010(11)
C18 0.254(8) 0.054(3) 0.162(6) 0.043(4) 0.163(6) 0.039(3)
C19 0.083(3) 0.077(3) 0.122(4) 0.006(3) 0.033(3) -0.036(3)
S2 0.0402(4) 0.0555(5) 0.0639(5) 0.0012(3) 0.0245(4) 0.0107(4)
O2 0.0386(11) 0.0718(17) 0.0859(17) -0.0020(11) 0.0146(11) 0.0406(14)
C28 0.098(3) 0.070(3) 0.088(3) -0.014(3) 0.049(3) -0.002(2)
C29 0.054(2) 0.133(5) 0.138(4) 0.023(3) 0.043(3) 0.092(4)
C31 0.115(5) 0.131(6) 0.091(4) 0.007(5) 0.076(3) -0.012(4)
C32 0.124(5) 0.135(7) 0.101(4) -0.004(5) 0.079(4) -0.018(5)
C33 0.133(5) 0.142(7) 0.112(4) -0.013(5) 0.072(4) -0.016(5)
C34 0.124(6) 0.140(7) 0.108(5) -0.011(6) 0.066(4) -0.012(5)
C35 0.116(5) 0.136(7) 0.096(4) -0.003(5) 0.070(4) -0.010(5)
C36 0.115(5) 0.133(6) 0.093(4) 0.002(5) 0.081(3) -0.008(5)
C37 0.120(7) 0.139(9) 0.112(7) -0.003(7) 0.074(6) 0.001(7)

loop_
_atom_type_symbol
_atom_type_description
_atom_type_scat_dispersion_real
_atom_type_scat_dispersion_imag
_atom_type_scat_source
S S 0.3331 0.5567 'International Tables Vol C Tables 4.2.6.8 and 6.1.1.4'
O O 0.0492 0.0322 'International Tables Vol C Tables 4.2.6.8 and 6.1.1.4'
C C 0.0181 0.0091 'International Tables Vol C Tables 4.2.6.8 and 6.1.1.4'
H H 0.0000 0.0000 'International Tables Vol C Tables 4.2.6.8 and 6.1.1.4'

loop_
_geom_angle_atom_site_label_1
_geom_angle_atom_site_label_2
_geom_angle_atom_site_label_3
_geom_angle_site_symmetry_1
_geom_angle_site_symmetry_3
_geom_angle
C17 O11 H11 . . 109.5
C27 O21 H21 . . 109.5
C21 C1 C21 2 . 104.6(3)
C21 C1 C11 2 2 111.75(13)
C21 C1 C11 . 2 111.69(13)
C21 C1 C11 2 . 111.69(13)
C21 C1 C11 . . 111.75(13)
C11 C1 C11 2 . 105.5(3)
C16 C11 C12 . . 118.3(2)
C16 C11 C1 . . 123.9(2)
C12 C11 C1 . . 117.8(2)
C13 C12 C11 . . 121.1(2)
C13 C12 H12 . . 119.5
C11 C12 H12 . . 119.5
C12 C13 C14 . . 120.3(2)
C12 C13 H13 . . 119.9
C14 C13 H13 . . 119.9
C13 C14 C15 . . 119.1(2)
C13 C14 C17 . . 118.8(2)
C15 C14 C17 . . 122.1(2)
C14 C15 C16 . . 120.5(2)
C14 C15 H15 . . 119.7
C16 C15 H15 . . 119.7
C11 C16 C15 . . 120.8(2)
C11 C16 H16 . . 119.6
C15 C16 H16 . . 119.6
O12 C17 O11 . . 123.9(3)
O12 C17 C14 . . 122.5(3)
O11 C17 C14 . . 113.6(2)
C22 C21 C26 . . 117.4(2)
C22 C21 C1 . . 123.6(2)
C26 C21 C1 . . 118.8(2)
C23 C22 C21 . . 121.3(2)
C23 C22 H22 . . 119.3
C21 C22 H22 . . 119.3
C22 C23 C24 . . 120.7(2)
C22 C23 H23 . . 119.7
C24 C23 H23 . . 119.7
C23 C24 C25 . . 118.5(2)
C23 C24 C27 . . 121.9(2)
C25 C24 C27 . . 119.6(2)
C26 C25 C24 . . 120.8(2)
C26 C25 H25 . . 119.6
C24 C25 H25 . . 119.6
C25 C26 C21 . . 121.4(2)
C25 C26 H26 . . 119.3
C21 C26 H26 . . 119.3
O22 C27 O21 . . 122.5(3)
O22 C27 C24 . . 123.3(3)
O21 C27 C24 . . 114.2(2)
O1 S1 C19 . . 106.3(2)
O1 S1 C18 . . 104.7(2)
C19 S1 C18 . . 100.6(3)
S1 C18 H18A . . 109.5
S1 C18 H18B . . 109.5
H18A C18 H18B . . 109.5
S1 C18 H18C . . 109.5
H18A C18 H18C . . 109.5
H18B C18 H18C . . 109.5
S1 C19 H19A . . 109.5
S1 C19 H19B . . 109.5
H19A C19 H19B . . 109.5
S1 C19 H19C . . 109.5
H19A C19 H19C . . 109.5
H19B C19 H19C . . 109.5
O2 S2 C28 . . 105.2(2)
O2 S2 C29 . . 104.36(18)
C28 S2 C29 . . 99.6(3)
S2 C28 H28A . . 109.5
S2 C28 H28B . . 109.5
H28A C28 H28B . . 109.5
S2 C28 H28C . . 109.5
H28A C28 H28C . . 109.5
H28B C28 H28C . . 109.5
S2 C29 H29A . . 109.5
S2 C29 H29B . . 109.5
H29A C29 H29B . . 109.5
S2 C29 H29C . . 109.5
H29A C29 H29C . . 109.5
H29B C29 H29C . . 109.5
C32 C31 C36 . . 120.0
C32 C31 C37 . . 119.7(9)
C36 C31 C37 . . 120.3(9)
C33 C32 C31 . . 120.0
C33 C32 H32 . . 120.0
C31 C32 H32 . . 120.0
C32 C33 C34 . . 120.0
C32 C33 H33 . . 120.0
C34 C33 H33 . . 120.0
C35 C34 C33 . . 120.0
C35 C34 H34 . . 120.0
C33 C34 H34 . . 120.0
C34 C35 C36 . . 120.0
C34 C35 H35 . . 120.0
C36 C35 H35 . . 120.0
C35 C36 C31 . . 120.0
C35 C36 H36 . . 120.0
C31 C36 H36 . . 120.0

loop_
_geom_bond_atom_site_label_1
_geom_bond_atom_site_label_2
_geom_bond_site_symmetry_2
_geom_bond_distance
O11 C17 . 1.316(3)
O11 H11 . 0.8300
O12 C17 . 1.203(4)
O21 C27 . 1.308(4)
O21 H21 . 0.8300
O22 C27 . 1.204(4)
C1 C21 2 1.541(3)
C1 C21 . 1.541(3)
C1 C11 2 1.552(3)
C1 C11 . 1.552(3)
C11 C16 . 1.380(3)
C11 C12 . 1.398(3)
C12 C13 . 1.383(3)
C12 H12 . 0.9400
C13 C14 . 1.385(4)
C13 H13 . 0.9400
C14 C15 . 1.387(4)
C14 C17 . 1.499(4)
C15 C16 . 1.392(3)
C15 H15 . 0.9400
C16 H16 . 0.9400
C21 C22 . 1.396(3)
C21 C26 . 1.402(3)
C22 C23 . 1.379(4)
C22 H22 . 0.9400
C23 C24 . 1.388(4)
C23 H23 . 0.9400
C24 C25 . 1.397(4)
C24 C27 . 1.475(4)
C25 C26 . 1.367(4)
C25 H25 . 0.9400
C26 H26 . 0.9400
S1 O1 . 1.512(2)
S1 C19 . 1.735(5)
S1 C18 . 1.755(5)
C18 H18A . 0.9700
C18 H18B . 0.9700
C18 H18C . 0.9700
C19 H19A . 0.9700
C19 H19B . 0.9700
C19 H19C . 0.9700
S2 O2 . 1.500(2)
S2 C28 . 1.748(5)
S2 C29 . 1.770(4)
C28 H28A . 0.9700
C28 H28B . 0.9700
C28 H28C . 0.9700
C29 H29A . 0.9700
C29 H29B . 0.9700
C29 H29C . 0.9700
C31 C32 . 1.3900
C31 C36 . 1.3900
C31 C37 . 1.507(15)
C32 C33 . 1.3900
C32 H32 . 0.9400
C33 C34 . 1.3900
C33 H33 . 0.9400
C34 C35 . 1.3900
C34 H34 . 0.9400
C35 C36 . 1.3900
C35 H35 . 0.9400
C36 H36 . 0.9400
C37 H37A . 0.9700
C37 H37B . 0.9700
C37 H37C . 0.9700

loop_
_geom_hbond_atom_site_label_D
_geom_hbond_atom_site_label_H
_geom_hbond_atom_site_label_A
_geom_hbond_site_symmetry_A
_geom_hbond_distance_DH
_geom_hbond_distance_HA
_geom_hbond_distance_DA
_geom_hbond_angle_DHA
O11 H11 O1 1_565 0.83 1.78 2.608(3) 174
O21 H21 O2 1_545 0.83 1.76 2.574(3) 168

loop_
_geom_torsion_atom_site_label_1
_geom_torsion_atom_site_label_2
_geom_torsion_atom_site_label_3
_geom_torsion_atom_site_label_4
_geom_torsion_site_symmetry_1
_geom_torsion
C21 C1 C11 C16 2 -1.5(3)
C21 C1 C11 C16 . 115.3(2)
C11 C1 C11 C16 2 -123.2(3)
C21 C1 C11 C12 2 174.4(2)
C21 C1 C11 C12 . -68.8(3)
C11 C1 C11 C12 2 52.79(17)
C16 C11 C12 C13 . -0.6(4)
C1 C11 C12 C13 . -176.8(2)
C11 C12 C13 C14 . 0.5(4)
C12 C13 C14 C15 . -0.3(4)
C12 C13 C14 C17 . 177.3(2)
C13 C14 C15 C16 . 0.3(4)
C17 C14 C15 C16 . -177.3(2)
C12 C11 C16 C15 . 0.5(4)
C1 C11 C16 C15 . 176.5(2)
C14 C15 C16 C11 . -0.4(4)
C13 C14 C17 O12 . -7.8(4)
C15 C14 C17 O12 . 169.8(3)
C13 C14 C17 O11 . 171.7(3)
C15 C14 C17 O11 . -10.7(4)
C21 C1 C21 C22 2 122.0(3)
C11 C1 C21 C22 2 -116.9(2)
C11 C1 C21 C22 . 1.0(3)
C21 C1 C21 C26 2 -53.07(18)
C11 C1 C21 C26 2 68.0(3)
C11 C1 C21 C26 . -174.1(2)
C26 C21 C22 C23 . -1.3(4)
C1 C21 C22 C23 . -176.5(2)
C21 C22 C23 C24 . 0.2(4)
C22 C23 C24 C25 . 1.1(4)
C22 C23 C24 C27 . 179.5(3)
C23 C24 C25 C26 . -1.3(4)
C27 C24 C25 C26 . -179.8(2)
C24 C25 C26 C21 . 0.2(4)
C22 C21 C26 C25 . 1.1(4)
C1 C21 C26 C25 . 176.5(2)
C23 C24 C27 O22 . -177.7(3)
C25 C24 C27 O22 . 0.7(5)
C23 C24 C27 O21 . 3.6(4)
C25 C24 C27 O21 . -178.0(3)
C36 C31 C32 C33 . 0.0
C37 C31 C32 C33 . -179.8(11)
C31 C32 C33 C34 . 0.0
C32 C33 C34 C35 . 0.0
C33 C34 C35 C36 . 0.0
C34 C35 C36 C31 . 0.0
C32 C31 C36 C35 . 0.0
C37 C31 C36 C35 . 179.8(11)
